data_8105059
loop_
_publ_author_name
'Lo, Kong Mun'
'Lee, See Mun'
'Tiekink, Edward R.T.'

_publ_section_title
;
 Crystal structure of
 bis(acetylacetonato-\k2O,O&#x2032;)-(ethanolamine-\k2N,O)copper(II),
 C14H25CuNO5
;
_journal_issue 1
_journal_name_full 'Zeitschrift f\"ur Kristallographie - New Crystal Structures'
_journal_page_first 207
_journal_page_last 209
_journal_paper_doi 10.1515/ncrs-2019-0577
_journal_volume 235
_journal_year 2019
_chemical_formula_moiety 'C14 H25 Cu N O5'
_chemical_formula_sum 'C14 H25 Cu N O5'
_chemical_formula_weight 350.89
_space_group_crystal_system triclinic
_space_group_IT_number 2
_space_group_name_Hall '-P 1'
_space_group_name_H-M_alt 'P -1'
_atom_sites_solution_hydrogens mixed
_atom_sites_solution_primary direct
_atom_sites_solution_secondary difmap
_cell_angle_alpha 81.866(4)
_cell_angle_beta 75.576(4)
_cell_angle_gamma 74.562(4)
_cell_formula_units_Z 2
_cell_length_a 7.7319(3)
_cell_length_b 9.9198(5)
_cell_length_c 11.6827(5)
_cell_measurement_reflns_used 4592
_cell_measurement_temperature 100(2)
_cell_measurement_theta_max 30.2770
_cell_measurement_theta_min 4.4530
_cell_volume 833.78(7)
_computing_cell_refinement 'CrysAlisPro [1]'
_computing_data_collection 'CrysAlisPro [1]'
_computing_data_reduction 'CrysAlisPro [1]'
_computing_molecular_graphics 'ORTEP-3 for Windows [4]'
_computing_publication_material 'SHELXL-2018/3 [3]'
_computing_structure_refinement 'SHELXL-2018/3 [3]'
_computing_structure_solution 'SHELXT 2014/5 [2]'
_diffrn_ambient_temperature 100(2)
_diffrn_detector_area_resol_mean 5.2558
_diffrn_measured_fraction_theta_full 0.999
_diffrn_measured_fraction_theta_max 0.999
_diffrn_measurement_device_type 'XtaLAB Synergy, Dualflex, AtlasS2'
_diffrn_measurement_method '\w scans'
_diffrn_radiation_type MoK\a
_diffrn_radiation_wavelength 0.71073
_diffrn_reflns_av_R_equivalents 0.0197
_diffrn_reflns_av_unetI/netI 0.0257
_diffrn_reflns_Laue_measured_fraction_full 0.999
_diffrn_reflns_Laue_measured_fraction_max 0.999
_diffrn_reflns_limit_h_max 9
_diffrn_reflns_limit_h_min -7
_diffrn_reflns_limit_k_max 11
_diffrn_reflns_limit_k_min -8
_diffrn_reflns_limit_l_max 13
_diffrn_reflns_limit_l_min -13
_diffrn_reflns_number 6693
_diffrn_reflns_point_group_measured_fraction_full 0.999
_diffrn_reflns_point_group_measured_fraction_max 0.999
_diffrn_reflns_theta_full 25.215
_diffrn_reflns_theta_max 25.215
_diffrn_reflns_theta_min 2.907
_diffrn_source 'micro-focus sealed X-ray tube'
_exptl_absorpt_coefficient_mu 1.329
_exptl_absorpt_correction_T_max 1.000
_exptl_absorpt_correction_T_min 0.676
_exptl_absorpt_correction_type gaussian
_exptl_absorpt_process_details 'CrysAlisPro [1]'
_exptl_crystal_colour light-blue
_exptl_crystal_density_diffrn 1.398
_exptl_crystal_description prism
_exptl_crystal_F_000 370
_exptl_crystal_size_max 0.200
_exptl_crystal_size_mid 0.150
_exptl_crystal_size_min 0.050
_refine_diff_density_max 0.387
_refine_diff_density_min -0.427
_refine_diff_density_rms 0.070
_refine_ls_extinction_coef .
_refine_ls_extinction_method none
_refine_ls_goodness_of_fit_ref 1.002
_refine_ls_hydrogen_treatment mixed
_refine_ls_matrix_type full
_refine_ls_number_parameters 199
_refine_ls_number_reflns 2993
_refine_ls_number_restraints 1
_refine_ls_restrained_S_all 1.003
_refine_ls_R_factor_all 0.0313
_refine_ls_R_factor_gt 0.0287
_refine_ls_shift/su_max 0.001
_refine_ls_shift/su_mean 0.000
_refine_ls_structure_factor_coef Fsqd
_refine_ls_weighting_details 'w=1/[\s^2^(Fo^2^)+(0.0410P)^2^+1.1495P] where P=(Fo^2^+2Fc^2^)/3'
_refine_ls_weighting_scheme calc
_refine_ls_wR_factor_gt 0.0789
_refine_ls_wR_factor_ref 0.0807
_reflns_Friedel_coverage 0.000
_reflns_Friedel_fraction_full .
_reflns_Friedel_fraction_max .
_reflns_number_gt 2850
_reflns_number_total 2993
_reflns_threshold_expression 'I > 2\s(I)'
_cod_data_source_file suppl_ncrs-2019-0577_suppl.cif
_cod_data_source_block shelx
_cod_database_code 8105059
_shelx_space_group_comment
;
The symmetry employed for this shelxl refinement is uniquely defined
by the following loop, which should always be used as a source of
symmetry information in preference to the above space-group names.
They are only intended as comments.
;
_shelx_estimated_absorpt_t_min 0.777
_shelx_estimated_absorpt_t_max 0.937

loop_
_space_group_symop_operation_xyz
'x, y, z'
'-x, -y, -z'

loop_
_atom_site_label
_atom_site_type_symbol
_atom_site_fract_x
_atom_site_fract_y
_atom_site_fract_z
_atom_site_U_iso_or_equiv
_atom_site_adp_type
_atom_site_occupancy
_atom_site_site_symmetry_order
_atom_site_calc_flag
_atom_site_refinement_flags_posn
_atom_site_refinement_flags_adp
_atom_site_refinement_flags_occupancy
_atom_site_disorder_assembly
_atom_site_disorder_group
Cu Cu 0.56895(3) 0.51741(3) 0.76281(2) 0.01278(11) Uani 1 1 d . . . . .
O1 O 0.7586(2) 0.44364(16) 0.61990(12) 0.0138(3) Uani 1 1 d . . . . .
O2 O 0.6933(2) 0.35962(16) 0.86834(12) 0.0128(3) Uani 1 1 d . . . . .
O3 O 0.4413(2) 0.67769(16) 0.66269(13) 0.0138(3) Uani 1 1 d . . . . .
O4 O 0.7137(2) 0.64086(16) 0.80112(13) 0.0147(3) Uani 1 1 d . . . . .
O5 O 0.3553(2) 0.58506(17) 0.90843(13) 0.0143(3) Uani 1 1 d D . . . .
H5O H 0.362(4) 0.604(3) 0.9729(13) 0.021 Uiso 1 1 d D U . . .
N1 N 0.3764(2) 0.40014(19) 0.74762(15) 0.0125(4) Uani 1 1 d . . . . .
C1 C 0.8800(3) 0.3304(2) 0.61609(19) 0.0139(4) Uani 1 1 d . . . . .
C2 C 0.9146(3) 0.2362(2) 0.71505(19) 0.0157(5) Uani 1 1 d . . . . .
H2 H 1.006858 0.151833 0.699858 0.019 Uiso 1 1 calc R U . . .
C3 C 0.8259(3) 0.2559(2) 0.83238(19) 0.0134(4) Uani 1 1 d . . . . .
C4 C 0.9971(3) 0.2949(3) 0.49525(19) 0.0187(5) Uani 1 1 d . . . . .
H4A H 0.917539 0.298797 0.440763 0.028 Uiso 1 1 calc R U . . .
H4B H 1.076697 0.200235 0.500969 0.028 Uiso 1 1 calc R U . . .
H4C H 1.073127 0.362632 0.465428 0.028 Uiso 1 1 calc R U . . .
C5 C 0.8881(3) 0.1479(2) 0.9273(2) 0.0198(5) Uani 1 1 d . . . . .
H5A H 0.943719 0.189436 0.975965 0.030 Uiso 1 1 calc R U . . .
H5B H 0.979090 0.067826 0.890309 0.030 Uiso 1 1 calc R U . . .
H5C H 0.782131 0.116078 0.977387 0.030 Uiso 1 1 calc R U . . .
C6 C 0.4456(3) 0.8044(2) 0.66060(18) 0.0148(4) Uani 1 1 d . . . . .
C7 C 0.5564(3) 0.8541(2) 0.7141(2) 0.0187(5) Uani 1 1 d . . . . .
H7 H 0.544212 0.952659 0.706524 0.022 Uiso 1 1 calc R U . . .
C8 C 0.6836(3) 0.7722(2) 0.77759(19) 0.0155(5) Uani 1 1 d . . . . .
C9 C 0.3184(3) 0.9088(2) 0.5933(2) 0.0223(5) Uani 1 1 d . . . . .
H9A H 0.347115 0.884856 0.510966 0.033 Uiso 1 1 calc R U . . .
H9B H 0.334657 1.003191 0.594665 0.033 Uiso 1 1 calc R U . . .
H9C H 0.190644 0.906364 0.630368 0.033 Uiso 1 1 calc R U . . .
C10 C 0.7988(4) 0.8448(3) 0.8233(2) 0.0244(5) Uani 1 1 d . . . . .
H10A H 0.763133 0.840837 0.910104 0.037 Uiso 1 1 calc R U . . .
H10B H 0.778927 0.942971 0.790957 0.037 Uiso 1 1 calc R U . . .
H10C H 0.929183 0.797575 0.798602 0.037 Uiso 1 1 calc R U . . .
C11 C 0.2038(3) 0.5221(2) 0.92577(19) 0.0160(5) Uani 1 1 d . . . . .
H11A H 0.087672 0.588187 0.960320 0.019 Uiso 1 1 calc R U . . .
H11B H 0.220929 0.436283 0.980597 0.019 Uiso 1 1 calc R U . . .
C12 C 0.1966(3) 0.4859(2) 0.80598(19) 0.0148(4) Uani 1 1 d . . . . .
H12A H 0.100775 0.433255 0.815897 0.018 Uiso 1 1 calc R U . . .
H12B H 0.163003 0.573248 0.755372 0.018 Uiso 1 1 calc R U . . .
C13 C 0.4072(3) 0.2570(2) 0.8052(2) 0.0187(5) Uani 1 1 d . . . . .
H13A H 0.307256 0.215299 0.801758 0.028 Uiso 1 1 calc R U . . .
H13B H 0.410027 0.259934 0.888204 0.028 Uiso 1 1 calc R U . . .
H13C H 0.524775 0.200327 0.764110 0.028 Uiso 1 1 calc R U . . .
C14 C 0.3749(3) 0.3929(3) 0.62278(19) 0.0187(5) Uani 1 1 d . . . . .
H14A H 0.492150 0.333995 0.583543 0.028 Uiso 1 1 calc R U . . .
H14B H 0.357440 0.487526 0.582496 0.028 Uiso 1 1 calc R U . . .
H14C H 0.273952 0.352278 0.619282 0.028 Uiso 1 1 calc R U . . .

loop_
_atom_site_aniso_label
_atom_site_aniso_U_11
_atom_site_aniso_U_22
_atom_site_aniso_U_33
_atom_site_aniso_U_23
_atom_site_aniso_U_13
_atom_site_aniso_U_12
Cu 0.01401(16) 0.01293(16) 0.01104(15) -0.00091(10) -0.00311(11) -0.00236(11)
O1 0.0131(8) 0.0163(8) 0.0101(7) -0.0004(6) -0.0021(6) -0.0012(6)
O2 0.0160(8) 0.0127(8) 0.0094(7) -0.0014(6) -0.0040(6) -0.0016(6)
O3 0.0155(8) 0.0133(8) 0.0118(7) -0.0005(6) -0.0038(6) -0.0015(6)
O4 0.0157(8) 0.0151(8) 0.0148(7) -0.0005(6) -0.0053(6) -0.0050(6)
O5 0.0140(8) 0.0216(8) 0.0087(7) -0.0040(6) -0.0014(6) -0.0062(7)
N1 0.0134(9) 0.0140(9) 0.0105(9) -0.0024(7) -0.0027(7) -0.0029(7)
C1 0.0118(10) 0.0168(11) 0.0149(10) -0.0032(8) -0.0031(8) -0.0054(9)
C2 0.0146(11) 0.0144(11) 0.0173(11) -0.0033(9) -0.0046(9) -0.0003(9)
C3 0.0151(11) 0.0113(11) 0.0164(10) 0.0003(8) -0.0072(9) -0.0052(9)
C4 0.0174(12) 0.0209(12) 0.0151(11) -0.0045(9) -0.0007(9) -0.0011(10)
C5 0.0266(13) 0.0157(12) 0.0172(11) -0.0001(9) -0.0103(10) -0.0007(10)
C6 0.0130(11) 0.0153(12) 0.0113(10) -0.0010(8) 0.0025(8) -0.0003(9)
C7 0.0222(12) 0.0109(11) 0.0216(11) -0.0016(9) -0.0035(9) -0.0026(9)
C8 0.0171(11) 0.0163(12) 0.0124(10) -0.0026(8) 0.0012(8) -0.0062(9)
C9 0.0219(12) 0.0157(12) 0.0266(13) 0.0019(10) -0.0085(10) 0.0009(10)
C10 0.0307(14) 0.0206(13) 0.0277(13) -0.0011(10) -0.0116(11) -0.0116(11)
C11 0.0140(11) 0.0224(12) 0.0129(10) -0.0037(9) -0.0005(8) -0.0075(9)
C12 0.0124(11) 0.0185(12) 0.0139(10) -0.0027(9) -0.0027(8) -0.0037(9)
C13 0.0187(12) 0.0146(12) 0.0241(12) 0.0001(9) -0.0053(9) -0.0065(9)
C14 0.0189(12) 0.0283(13) 0.0122(11) -0.0066(9) -0.0038(9) -0.0082(10)

loop_
_atom_type_symbol
_atom_type_description
_atom_type_scat_dispersion_real
_atom_type_scat_dispersion_imag
_atom_type_scat_source
C C 0.0033 0.0016 'International Tables Vol C Tables 4.2.6.8 and 6.1.1.4'
H H 0.0000 0.0000 'International Tables Vol C Tables 4.2.6.8 and 6.1.1.4'
Cu Cu 0.3201 1.2651 'International Tables Vol C Tables 4.2.6.8 and 6.1.1.4'
N N 0.0061 0.0033 'International Tables Vol C Tables 4.2.6.8 and 6.1.1.4'
O O 0.0106 0.0060 'International Tables Vol C Tables 4.2.6.8 and 6.1.1.4'

loop_
_geom_angle_atom_site_label_1
_geom_angle_atom_site_label_2
_geom_angle_atom_site_label_3
_geom_angle
_geom_angle_site_symmetry_1
_geom_angle_site_symmetry_3
O1 Cu O3 91.64(6) . .
O1 Cu O4 95.37(6) . .
O3 Cu O4 90.94(6) . .
O1 Cu O2 90.12(6) . .
O3 Cu O2 178.13(6) . .
O4 Cu O2 88.28(6) . .
O1 Cu O5 174.91(6) . .
O3 Cu O5 87.75(6) . .
O4 Cu O5 89.70(6) . .
O2 Cu O5 90.55(6) . .
O1 Cu N1 94.63(6) . .
O3 Cu N1 88.27(6) . .
O4 Cu N1 169.98(6) . .
O2 Cu N1 92.20(6) . .
O5 Cu N1 80.30(6) . .
C1 O1 Cu 126.95(13) . .
C3 O2 Cu 125.68(13) . .
C6 O3 Cu 124.94(14) . .
C8 O4 Cu 124.76(14) . .
C11 O5 Cu 113.92(12) . .
C11 O5 H5O 108.9(19) . .
Cu O5 H5O 129(2) . .
C13 N1 C14 108.44(18) . .
C13 N1 C12 110.19(17) . .
C14 N1 C12 108.59(17) . .
C13 N1 Cu 114.71(14) . .
C14 N1 Cu 111.57(13) . .
C12 N1 Cu 103.13(12) . .
O1 C1 C2 125.3(2) . .
O1 C1 C4 116.21(19) . .
C2 C1 C4 118.5(2) . .
C3 C2 C1 125.9(2) . .
C3 C2 H2 117.1 . .
C1 C2 H2 117.1 . .
O2 C3 C2 125.5(2) . .
O2 C3 C5 115.94(19) . .
C2 C3 C5 118.6(2) . .
C1 C4 H4A 109.5 . .
C1 C4 H4B 109.5 . .
H4A C4 H4B 109.5 . .
C1 C4 H4C 109.5 . .
H4A C4 H4C 109.5 . .
H4B C4 H4C 109.5 . .
C3 C5 H5A 109.5 . .
C3 C5 H5B 109.5 . .
H5A C5 H5B 109.5 . .
C3 C5 H5C 109.5 . .
H5A C5 H5C 109.5 . .
H5B C5 H5C 109.5 . .
O3 C6 C7 125.9(2) . .
O3 C6 C9 115.7(2) . .
C7 C6 C9 118.4(2) . .
C8 C7 C6 125.9(2) . .
C8 C7 H7 117.1 . .
C6 C7 H7 117.1 . .
O4 C8 C7 126.3(2) . .
O4 C8 C10 115.6(2) . .
C7 C8 C10 118.1(2) . .
C6 C9 H9A 109.5 . .
C6 C9 H9B 109.5 . .
H9A C9 H9B 109.5 . .
C6 C9 H9C 109.5 . .
H9A C9 H9C 109.5 . .
H9B C9 H9C 109.5 . .
C8 C10 H10A 109.5 . .
C8 C10 H10B 109.5 . .
H10A C10 H10B 109.5 . .
C8 C10 H10C 109.5 . .
H10A C10 H10C 109.5 . .
H10B C10 H10C 109.5 . .
O5 C11 C12 107.44(16) . .
O5 C11 H11A 110.2 . .
C12 C11 H11A 110.2 . .
O5 C11 H11B 110.2 . .
C12 C11 H11B 110.2 . .
H11A C11 H11B 108.5 . .
N1 C12 C11 110.70(18) . .
N1 C12 H12A 109.5 . .
C11 C12 H12A 109.5 . .
N1 C12 H12B 109.5 . .
C11 C12 H12B 109.5 . .
H12A C12 H12B 108.1 . .
N1 C13 H13A 109.5 . .
N1 C13 H13B 109.5 . .
H13A C13 H13B 109.5 . .
N1 C13 H13C 109.5 . .
H13A C13 H13C 109.5 . .
H13B C13 H13C 109.5 . .
N1 C14 H14A 109.5 . .
N1 C14 H14B 109.5 . .
H14A C14 H14B 109.5 . .
N1 C14 H14C 109.5 . .
H14A C14 H14C 109.5 . .
H14B C14 H14C 109.5 . .

loop_
_geom_bond_atom_site_label_1
_geom_bond_atom_site_label_2
_geom_bond_distance
_geom_bond_site_symmetry_2
Cu O1 2.0070(15) .
Cu O3 2.0207(15) .
Cu O4 2.0216(15) .
Cu O2 2.0340(15) .
Cu O5 2.0992(15) .
Cu N1 2.1710(18) .
O1 C1 1.256(3) .
O2 C3 1.278(3) .
O3 C6 1.263(3) .
O4 C8 1.264(3) .
O5 C11 1.428(3) .
O5 H5O 0.822(10) .
N1 C13 1.468(3) .
N1 C14 1.474(3) .
N1 C12 1.478(3) .
C1 C2 1.413(3) .
C1 C4 1.507(3) .
C2 C3 1.387(3) .
C2 H2 0.9500 .
C3 C5 1.505(3) .
C4 H4A 0.9800 .
C4 H4B 0.9800 .
C4 H4C 0.9800 .
C5 H5A 0.9800 .
C5 H5B 0.9800 .
C5 H5C 0.9800 .
C6 C7 1.396(3) .
C6 C9 1.507(3) .
C7 C8 1.394(3) .
C7 H7 0.9500 .
C8 C10 1.512(3) .
C9 H9A 0.9800 .
C9 H9B 0.9800 .
C9 H9C 0.9800 .
C10 H10A 0.9800 .
C10 H10B 0.9800 .
C10 H10C 0.9800 .
C11 C12 1.511(3) .
C11 H11A 0.9900 .
C11 H11B 0.9900 .
C12 H12A 0.9900 .
C12 H12B 0.9900 .
C13 H13A 0.9800 .
C13 H13B 0.9800 .
C13 H13C 0.9800 .
C14 H14A 0.9800 .
C14 H14B 0.9800 .
C14 H14C 0.9800 .

loop_
_geom_torsion_atom_site_label_1
_geom_torsion_atom_site_label_2
_geom_torsion_atom_site_label_3
_geom_torsion_atom_site_label_4
_geom_torsion
_geom_torsion_site_symmetry_1
_geom_torsion_site_symmetry_2
_geom_torsion_site_symmetry_3
_geom_torsion_site_symmetry_4
Cu O1 C1 C2 -4.6(3) . . . .
Cu O1 C1 C4 175.76(14) . . . .
O1 C1 C2 C3 -2.8(4) . . . .
C4 C1 C2 C3 176.8(2) . . . .
Cu O2 C3 C2 3.4(3) . . . .
Cu O2 C3 C5 -176.69(14) . . . .
C1 C2 C3 O2 3.4(4) . . . .
C1 C2 C3 C5 -176.5(2) . . . .
Cu O3 C6 C7 8.8(3) . . . .
Cu O3 C6 C9 -171.42(14) . . . .
O3 C6 C7 C8 1.0(4) . . . .
C9 C6 C7 C8 -178.8(2) . . . .
Cu O4 C8 C7 -5.1(3) . . . .
Cu O4 C8 C10 175.18(15) . . . .
C6 C7 C8 O4 -3.1(4) . . . .
C6 C7 C8 C10 176.7(2) . . . .
Cu O5 C11 C12 -28.4(2) . . . .
C13 N1 C12 C11 73.2(2) . . . .
C14 N1 C12 C11 -168.15(18) . . . .
Cu N1 C12 C11 -49.67(19) . . . .
O5 C11 C12 N1 53.5(2) . . . .
